data_7044406
loop_
_publ_author_name
'Hill, Anthony'
'Foreman, Mark'
'Ma, Chenxi'
'Otten, Natalie E.'
'Sharma, Manab'
'Tshabang, Never'
'Ward, Jas S.'

_publ_section_title
;
 Dihydrobis(methimazolyl)borato Complexes of Ruthenium and Osmium
;
_journal_name_full 'Dalton Trans.'
_journal_paper_doi 10.1039/C7DT02420G
_journal_year 2017
_chemical_formula_sum 'C38 H48 B Cl2 N6 O P Ru S3 Si'
_chemical_formula_weight 942.84
_chemical_name_systematic
;
 ?
;
_space_group_IT_number 2
_symmetry_cell_setting triclinic
_symmetry_space_group_name_Hall '-P 1'
_symmetry_space_group_name_H-M 'P -1'
_atom_sites_solution_hydrogens geom
_atom_sites_solution_primary direct
_atom_sites_solution_secondary difmap
_audit_creation_method SHELXL-97
_audit_update_record
;
2017-03-03 deposited with the CCDC.
2017-09-28 downloaded from the CCDC.
;
_cell_angle_alpha 94.49(3)
_cell_angle_beta 98.61(3)
_cell_angle_gamma 105.69(3)
_cell_formula_units_Z 2
_cell_length_a 10.600(2)
_cell_length_b 11.370(2)
_cell_length_c 18.480(4)
_cell_measurement_reflns_used 25006
_cell_measurement_temperature 200(2)
_cell_measurement_theta_max 27.48
_cell_measurement_theta_min 2.91
_cell_volume 2103.5(8)
_computing_cell_refinement DENZO-SMN
_computing_data_collection 'Nonius Collect'
_computing_data_reduction 'X -Seed'
_computing_molecular_graphics 'X-Seed / POV-Ray'
_computing_publication_material 'Microsoft Office 2000'
_computing_structure_refinement 'SHELXL-97 (Sheldrick, 1997)'
_computing_structure_solution 'SHELXS-97 (Sheldrick, 1990)'
_diffrn_ambient_temperature 200(2)
_diffrn_measured_fraction_theta_full 0.994
_diffrn_measured_fraction_theta_max 0.994
_diffrn_measurement_device_type CCD
_diffrn_measurement_method ' \f and \w scans with CCD '
_diffrn_radiation_monochromator graphite
_diffrn_radiation_source 'fine-focus sealed tube'
_diffrn_radiation_type MoK\a
_diffrn_radiation_wavelength 0.71073
_diffrn_reflns_av_R_equivalents 0.0787
_diffrn_reflns_av_sigmaI/netI 0.0714
_diffrn_reflns_limit_h_max 13
_diffrn_reflns_limit_h_min -12
_diffrn_reflns_limit_k_max 14
_diffrn_reflns_limit_k_min -14
_diffrn_reflns_limit_l_max 24
_diffrn_reflns_limit_l_min -24
_diffrn_reflns_number 45107
_diffrn_reflns_theta_full 27.59
_diffrn_reflns_theta_max 27.59
_diffrn_reflns_theta_min 3.10
_diffrn_standards_decay_% 0.0
_diffrn_standards_interval_count 0
_diffrn_standards_interval_time 0
_diffrn_standards_number 0
_exptl_absorpt_coefficient_mu 0.755
_exptl_absorpt_correction_T_max 0.946
_exptl_absorpt_correction_T_min 0.887
_exptl_absorpt_correction_type integration
_exptl_absorpt_process_details
;
Gaussian integration (Coppens, 1970)
;
_exptl_crystal_colour yellow
_exptl_crystal_density_diffrn 1.489
_exptl_crystal_density_method 'not measured'
_exptl_crystal_description prism
_exptl_crystal_F_000 972
_exptl_crystal_size_max 0.28
_exptl_crystal_size_mid 0.149
_exptl_crystal_size_min 0.121
_refine_diff_density_max 0.549
_refine_diff_density_min -0.827
_refine_diff_density_rms 0.097
_refine_ls_extinction_method none
_refine_ls_goodness_of_fit_ref 0.991
_refine_ls_hydrogen_treatment mixed
_refine_ls_matrix_type full
_refine_ls_number_parameters 497
_refine_ls_number_reflns 9678
_refine_ls_number_restraints 0
_refine_ls_restrained_S_all 0.991
_refine_ls_R_factor_all 0.0790
_refine_ls_R_factor_gt 0.0428
_refine_ls_shift/su_max 0.047
_refine_ls_shift/su_mean 0.001
_refine_ls_structure_factor_coef Fsqd
_refine_ls_weighting_details 'calc w=1/[\s^2^(Fo^2^)+(0.0594P)^2^+0.0000P] where P=(Fo^2^+2Fc^2^)/3'
_refine_ls_weighting_scheme calc
_refine_ls_wR_factor_gt 0.0938
_refine_ls_wR_factor_ref 0.1089
_reflns_number_gt 6782
_reflns_number_total 9678
_reflns_threshold_expression >2sigma(I)
_cod_data_source_file c7dt02420g2.cif
_cod_data_source_block mks23
_cod_depositor_comments
;
The following automatic conversions were performed:

'_symmetry_cell_setting' value 'Triclinic' changed to 'triclinic'
according to
/home/data/users/saulius/crontab/automatic-downloads/rss-feeds/RSC/lib/dictionaries/cif_core.dic
dictionary named 'cif_core.dic' version 2.4.2 from 2011-04-26.

Automatic conversion script
Id: cif_fix_values 4973 2017-02-22 13:04:09Z antanas 
;
_cod_original_cell_volume 2103.5(7)
_cod_original_sg_symbol_H-M P-1
_cod_database_code 7044406

loop_
_symmetry_equiv_pos_as_xyz
'x, y, z'
'-x, -y, -z'

loop_
_atom_site_label
_atom_site_type_symbol
_atom_site_fract_x
_atom_site_fract_y
_atom_site_fract_z
_atom_site_U_iso_or_equiv
_atom_site_adp_type
_atom_site_occupancy
_atom_site_symmetry_multiplicity
_atom_site_calc_flag
_atom_site_refinement_flags
Ru1 Ru 0.57412(2) 0.69998(2) 0.751141(13) 0.02056(8) Uani 1 1 d .
Cl1 Cl 0.08113(10) 0.64633(11) 0.56132(7) 0.0630(3) Uani 1 1 d .
P1 P 0.73088(7) 0.81774(7) 0.85062(4) 0.02196(17) Uani 1 1 d .
Si1 Si 0.49773(8) 0.51796(8) 0.81072(5) 0.02562(19) Uani 1 1 d .
O1 O 0.7489(2) 0.5589(2) 0.69812(13) 0.0386(6) Uani 1 1 d .
C1 C 0.6838(3) 0.6150(3) 0.72091(17) 0.0268(7) Uani 1 1 d .
B1 B 0.5714(3) 0.8575(3) 0.6335(2) 0.0229(7) Uani 1 1 d .
H1 H 0.620(3) 0.830(3) 0.6855(16) 0.021(8) Uiso 1 1 d .
Cl2 Cl 0.01398(11) 0.46211(11) 0.65999(8) 0.0722(4) Uani 1 1 d .
C2 C 0.3222(3) 0.5061(3) 0.82926(19) 0.0369(8) Uani 1 1 d .
H2A H 0.3135 0.5906 0.8361 0.044 Uiso 1 1 calc R
H2B H 0.2581 0.4622 0.7844 0.044 Uiso 1 1 calc R
C3 C 0.2801(4) 0.4426(4) 0.8946(2) 0.0457(9) Uani 1 1 d .
H3A H 0.2953 0.3612 0.8914 0.069 Uiso 1 1 calc R
H3B H 0.1853 0.4332 0.8941 0.069 Uiso 1 1 calc R
H3C H 0.3325 0.4922 0.9405 0.069 Uiso 1 1 calc R
C4 C 0.4814(4) 0.3714(3) 0.7476(2) 0.0394(8) Uani 1 1 d .
H4A H 0.4328 0.3769 0.6985 0.047 Uiso 1 1 calc R
H4B H 0.5719 0.3691 0.7415 0.047 Uiso 1 1 calc R
C5 C 0.4114(5) 0.2505(4) 0.7726(3) 0.0639(13) Uani 1 1 d .
H5A H 0.4546 0.2456 0.8226 0.096 Uiso 1 1 calc R
H5B H 0.4167 0.1818 0.7388 0.096 Uiso 1 1 calc R
H5C H 0.3178 0.2462 0.7726 0.096 Uiso 1 1 calc R
C6 C 0.6037(3) 0.4993(3) 0.89918(18) 0.0330(7) Uani 1 1 d .
H6A H 0.6402 0.5807 0.9295 0.040 Uiso 1 1 calc R
H6B H 0.5455 0.4443 0.9273 0.040 Uiso 1 1 calc R
C7 C 0.7197(4) 0.4470(3) 0.8886(2) 0.0441(9) Uani 1 1 d .
H7A H 0.6847 0.3603 0.8675 0.066 Uiso 1 1 calc R
H7B H 0.7772 0.4538 0.9364 0.066 Uiso 1 1 calc R
H7C H 0.7714 0.4937 0.8551 0.066 Uiso 1 1 calc R
C8 C 0.0676(4) 0.6191(4) 0.6514(3) 0.0562(11) Uani 1 1 d .
H8A H 0.0038 0.6598 0.6684 0.067 Uiso 1 1 calc R
H8B H 0.1553 0.6563 0.6836 0.067 Uiso 1 1 calc R
S11 S 0.39552(7) 0.58699(7) 0.65111(4) 0.02704(18) Uani 1 1 d .
N11 N 0.5286(2) 0.7531(2) 0.56882(13) 0.0232(5) Uani 1 1 d .
C11 C 0.4412(3) 0.6433(3) 0.57320(17) 0.0239(6) Uani 1 1 d .
N12 N 0.3938(2) 0.5842(2) 0.50407(14) 0.0271(6) Uani 1 1 d .
C12 C 0.5357(3) 0.7609(3) 0.49532(17) 0.0278(7) Uani 1 1 d .
H12 H 0.5900 0.8281 0.4763 0.033 Uiso 1 1 calc R
C13 C 0.4534(3) 0.6580(3) 0.45520(18) 0.0312(7) Uani 1 1 d .
H13 H 0.4388 0.6392 0.4031 0.037 Uiso 1 1 calc R
C14 C 0.2926(3) 0.4657(3) 0.48467(19) 0.0330(7) Uani 1 1 d .
H14A H 0.3020 0.4138 0.5239 0.050 Uiso 1 1 calc R
H14B H 0.3038 0.4252 0.4382 0.050 Uiso 1 1 calc R
H14C H 0.2040 0.4784 0.4789 0.050 Uiso 1 1 calc R
S21 S 0.42364(7) 0.82106(7) 0.78527(4) 0.02707(18) Uani 1 1 d .
N21 N 0.4430(2) 0.8907(2) 0.64592(13) 0.0227(5) Uani 1 1 d .
C21 C 0.3821(3) 0.8789(3) 0.70556(17) 0.0245(6) Uani 1 1 d .
N22 N 0.2726(2) 0.9194(2) 0.69049(14) 0.0257(6) Uani 1 1 d .
C22 C 0.3652(3) 0.9332(3) 0.59283(17) 0.0267(7) Uani 1 1 d .
H22 H 0.3824 0.9464 0.5447 0.032 Uiso 1 1 calc R
C23 C 0.2615(3) 0.9526(3) 0.62068(18) 0.0283(7) Uani 1 1 d .
H23 H 0.1937 0.9835 0.5966 0.034 Uiso 1 1 calc R
C24 C 0.1839(3) 0.9292(3) 0.74261(19) 0.0334(8) Uani 1 1 d .
H24A H 0.1768 0.8616 0.7730 0.050 Uiso 1 1 calc R
H24B H 0.0956 0.9243 0.7154 0.050 Uiso 1 1 calc R
H24C H 0.2200 1.0081 0.7744 0.050 Uiso 1 1 calc R
S31 S 0.86837(8) 0.85934(8) 0.60213(6) 0.0388(2) Uani 1 1 d .
N31 N 0.6720(2) 0.9710(2) 0.61492(14) 0.0230(5) Uani 1 1 d .
C31 C 0.7992(3) 0.9759(3) 0.60516(17) 0.0272(7) Uani 1 1 d .
N32 N 0.8591(2) 1.0947(2) 0.59596(16) 0.0316(6) Uani 1 1 d .
C32 C 0.6582(3) 1.0890(3) 0.61387(17) 0.0269(7) Uani 1 1 d .
H32 H 0.5807 1.1123 0.6205 0.032 Uiso 1 1 calc R
C33 C 0.7723(3) 1.1646(3) 0.60194(19) 0.0321(7) Uani 1 1 d .
H33 H 0.7901 1.2502 0.5983 0.038 Uiso 1 1 calc R
C34 C 0.9969(3) 1.1408(3) 0.5863(2) 0.0460(10) Uani 1 1 d .
H34A H 1.0562 1.1486 0.6336 0.069 Uiso 1 1 calc R
H34B H 1.0109 1.2215 0.5685 0.069 Uiso 1 1 calc R
H34C H 1.0163 1.0833 0.5502 0.069 Uiso 1 1 calc R
C111 C 0.8202(3) 0.9721(3) 0.83038(17) 0.0292(7) Uani 1 1 d .
C112 C 0.7458(4) 1.0487(3) 0.80431(19) 0.0387(8) Uani 1 1 d .
H112 H 0.6513 1.0198 0.7959 0.046 Uiso 1 1 calc R
C113 C 0.8073(4) 1.1663(3) 0.7904(2) 0.0487(10) Uani 1 1 d .
H113 H 0.7552 1.2175 0.7726 0.058 Uiso 1 1 calc R
C114 C 0.9445(4) 1.2092(4) 0.8026(2) 0.0525(11) Uani 1 1 d .
H114 H 0.9871 1.2900 0.7931 0.063 Uiso 1 1 calc R
C115 C 1.0190(4) 1.1352(4) 0.8283(2) 0.0532(11) Uani 1 1 d .
H115 H 1.1134 1.1648 0.8362 0.064 Uiso 1 1 calc R
C116 C 0.9585(3) 1.0175(3) 0.8430(2) 0.0399(9) Uani 1 1 d .
H116 H 1.0116 0.9677 0.8618 0.048 Uiso 1 1 calc R
C121 C 0.6706(3) 0.8609(3) 0.93418(17) 0.0261(7) Uani 1 1 d .
C122 C 0.7416(3) 0.9661(3) 0.98216(18) 0.0334(8) Uani 1 1 d .
H122 H 0.8218 1.0173 0.9713 0.040 Uiso 1 1 calc R
C123 C 0.6968(3) 0.9969(3) 1.04556(19) 0.0383(8) Uani 1 1 d .
H123 H 0.7464 1.0688 1.0782 0.046 Uiso 1 1 calc R
C124 C 0.5807(3) 0.9239(3) 1.06141(19) 0.0382(8) Uani 1 1 d .
H124 H 0.5498 0.9457 1.1048 0.046 Uiso 1 1 calc R
C125 C 0.5087(3) 0.8191(3) 1.01456(18) 0.0341(8) Uani 1 1 d .
H125 H 0.4286 0.7684 1.0257 0.041 Uiso 1 1 calc R
C126 C 0.5536(3) 0.7880(3) 0.95113(17) 0.0277(7) Uani 1 1 d .
H126 H 0.5036 0.7159 0.9189 0.033 Uiso 1 1 calc R
C131 C 0.8702(3) 0.7601(3) 0.88782(18) 0.0272(7) Uani 1 1 d .
C132 C 0.9035(3) 0.7485(3) 0.96150(19) 0.0336(8) Uani 1 1 d .
H132 H 0.8530 0.7708 0.9958 0.040 Uiso 1 1 calc R
C133 C 1.0105(3) 0.7043(3) 0.9858(2) 0.0416(9) Uani 1 1 d .
H133 H 1.0327 0.6969 1.0367 0.050 Uiso 1 1 calc R
C134 C 1.0844(3) 0.6711(4) 0.9369(2) 0.0437(9) Uani 1 1 d .
H134 H 1.1572 0.6406 0.9539 0.052 Uiso 1 1 calc R
C135 C 1.0525(3) 0.6821(3) 0.8636(2) 0.0381(8) Uani 1 1 d .
H135 H 1.1033 0.6589 0.8297 0.046 Uiso 1 1 calc R
C136 C 0.9468(3) 0.7269(3) 0.83838(19) 0.0307(7) Uani 1 1 d .
H136 H 0.9261 0.7351 0.7875 0.037 Uiso 1 1 calc R

loop_
_atom_site_aniso_label
_atom_site_aniso_U_11
_atom_site_aniso_U_22
_atom_site_aniso_U_33
_atom_site_aniso_U_23
_atom_site_aniso_U_13
_atom_site_aniso_U_12
Ru1 0.02063(13) 0.02249(14) 0.01820(14) 0.00243(9) 0.00279(9) 0.00597(9)
Cl1 0.0517(6) 0.0616(7) 0.0735(8) 0.0038(6) 0.0050(5) 0.0172(5)
P1 0.0218(4) 0.0240(4) 0.0184(4) 0.0009(3) 0.0022(3) 0.0049(3)
Si1 0.0292(4) 0.0244(5) 0.0218(5) 0.0050(4) 0.0041(3) 0.0047(3)
O1 0.0395(13) 0.0437(14) 0.0376(15) -0.0003(11) 0.0096(11) 0.0203(11)
C1 0.0261(16) 0.0303(17) 0.0197(17) 0.0038(13) 0.0007(12) 0.0023(13)
B1 0.0213(17) 0.0228(18) 0.026(2) 0.0024(15) 0.0043(13) 0.0091(13)
Cl2 0.0546(7) 0.0515(7) 0.1013(10) 0.0108(7) 0.0073(6) 0.0033(5)
C2 0.0320(18) 0.041(2) 0.034(2) 0.0088(16) 0.0072(15) 0.0016(15)
C3 0.044(2) 0.049(2) 0.045(2) 0.0110(19) 0.0206(18) 0.0056(17)
C4 0.050(2) 0.0302(19) 0.035(2) 0.0033(16) 0.0044(16) 0.0082(16)
C5 0.096(3) 0.030(2) 0.060(3) 0.003(2) 0.032(3) 0.001(2)
C6 0.0377(18) 0.0312(18) 0.0288(19) 0.0097(15) 0.0038(14) 0.0073(14)
C7 0.047(2) 0.040(2) 0.047(2) 0.0095(18) 0.0006(17) 0.0186(17)
C8 0.040(2) 0.047(2) 0.075(3) -0.014(2) 0.010(2) 0.0078(18)
S11 0.0262(4) 0.0288(4) 0.0210(4) 0.0035(3) 0.0005(3) 0.0010(3)
N11 0.0260(13) 0.0268(14) 0.0182(13) 0.0039(11) 0.0052(10) 0.0089(10)
C11 0.0220(14) 0.0256(16) 0.0250(17) 0.0020(13) 0.0023(12) 0.0096(12)
N12 0.0299(14) 0.0285(14) 0.0210(14) -0.0022(11) 0.0001(11) 0.0089(11)
C12 0.0357(17) 0.0303(18) 0.0220(17) 0.0073(14) 0.0083(13) 0.0146(14)
C13 0.0386(18) 0.040(2) 0.0186(17) 0.0037(15) 0.0058(14) 0.0163(15)
C14 0.0349(18) 0.0319(19) 0.0274(19) -0.0025(15) -0.0024(14) 0.0072(14)
S21 0.0286(4) 0.0343(4) 0.0220(4) 0.0056(3) 0.0074(3) 0.0130(3)
N21 0.0230(12) 0.0281(14) 0.0185(13) 0.0034(11) 0.0039(10) 0.0093(10)
C21 0.0246(15) 0.0230(16) 0.0246(17) -0.0008(13) 0.0041(12) 0.0058(12)
N22 0.0222(13) 0.0300(14) 0.0274(15) 0.0045(12) 0.0066(10) 0.0102(11)
C22 0.0292(16) 0.0273(17) 0.0234(17) 0.0065(13) 0.0018(13) 0.0087(13)
C23 0.0256(16) 0.0317(18) 0.0291(18) 0.0060(14) 0.0006(13) 0.0123(13)
C24 0.0319(17) 0.040(2) 0.034(2) 0.0035(16) 0.0120(14) 0.0171(15)
S31 0.0292(4) 0.0327(5) 0.0580(6) 0.0052(4) 0.0104(4) 0.0132(4)
N31 0.0244(13) 0.0217(13) 0.0245(14) 0.0039(11) 0.0061(10) 0.0080(10)
C31 0.0248(16) 0.0310(18) 0.0260(18) 0.0041(14) 0.0067(12) 0.0071(13)
N32 0.0252(14) 0.0302(15) 0.0404(17) 0.0089(13) 0.0084(12) 0.0068(11)
C32 0.0277(16) 0.0253(16) 0.0287(18) 0.0053(14) 0.0039(13) 0.0095(13)
C33 0.0337(18) 0.0242(17) 0.037(2) 0.0059(15) 0.0041(14) 0.0073(14)
C34 0.0334(19) 0.038(2) 0.068(3) 0.0125(19) 0.0189(18) 0.0054(16)
C111 0.0356(17) 0.0257(17) 0.0228(17) -0.0011(13) 0.0070(13) 0.0029(13)
C112 0.045(2) 0.0319(19) 0.031(2) 0.0015(16) -0.0039(15) 0.0038(15)
C113 0.075(3) 0.031(2) 0.033(2) 0.0024(17) -0.0038(19) 0.0093(19)
C114 0.076(3) 0.031(2) 0.046(3) 0.0056(18) 0.027(2) -0.003(2)
C115 0.046(2) 0.038(2) 0.071(3) -0.003(2) 0.029(2) -0.0034(18)
C116 0.0353(19) 0.034(2) 0.049(2) 0.0014(17) 0.0154(16) 0.0056(15)
C121 0.0275(16) 0.0308(17) 0.0208(17) 0.0024(13) 0.0032(12) 0.0106(13)
C122 0.0317(17) 0.0370(19) 0.0288(19) 0.0007(15) 0.0025(14) 0.0077(14)
C123 0.047(2) 0.037(2) 0.0259(19) -0.0068(16) -0.0001(15) 0.0102(16)
C124 0.050(2) 0.046(2) 0.0255(19) 0.0023(16) 0.0101(16) 0.0228(17)
C125 0.0381(19) 0.039(2) 0.0290(19) 0.0101(16) 0.0119(15) 0.0120(15)
C126 0.0332(17) 0.0272(17) 0.0215(17) 0.0012(13) 0.0027(13) 0.0085(13)
C131 0.0224(15) 0.0270(17) 0.0280(18) 0.0000(14) -0.0003(12) 0.0034(12)
C132 0.0330(17) 0.038(2) 0.0300(19) 0.0045(15) 0.0048(14) 0.0106(14)
C133 0.0381(19) 0.054(2) 0.033(2) 0.0116(18) -0.0018(15) 0.0170(17)
C134 0.0319(19) 0.050(2) 0.051(3) 0.0102(19) -0.0006(16) 0.0180(16)
C135 0.0284(18) 0.046(2) 0.043(2) 0.0056(17) 0.0071(15) 0.0146(15)
C136 0.0262(16) 0.0359(19) 0.0296(19) 0.0036(15) 0.0046(13) 0.0086(14)

loop_
_atom_type_symbol
_atom_type_description
_atom_type_scat_dispersion_real
_atom_type_scat_dispersion_imag
_atom_type_scat_source
P P 0.1023 0.0942 'International Tables Vol C Tables 4.2.6.8 and 6.1.1.4'
O O 0.0106 0.0060 'International Tables Vol C Tables 4.2.6.8 and 6.1.1.4'
C C 0.0033 0.0016 'International Tables Vol C Tables 4.2.6.8 and 6.1.1.4'
H H 0.0000 0.0000 'International Tables Vol C Tables 4.2.6.8 and 6.1.1.4'
B B 0.0013 0.0007 'International Tables Vol C Tables 4.2.6.8 and 6.1.1.4'
N N 0.0061 0.0033 'International Tables Vol C Tables 4.2.6.8 and 6.1.1.4'
Si Si 0.0817 0.0704 'International Tables Vol C Tables 4.2.6.8 and 6.1.1.4'
S S 0.1246 0.1234 'International Tables Vol C Tables 4.2.6.8 and 6.1.1.4'
Cl Cl 0.1484 0.1585 'International Tables Vol C Tables 4.2.6.8 and 6.1.1.4'
Ru Ru -1.2594 0.8363 'International Tables Vol C Tables 4.2.6.8 and 6.1.1.4'

loop_
_exptl_crystal_face_index_h
_exptl_crystal_face_index_k
_exptl_crystal_face_index_l
_exptl_crystal_face_perp_dist
1 0 0 0.140
-1 0 0 0.140
0 0 -1 0.080
0 -7 1 0.041
0 5 -1 0.064
0 0 1 0.036
-1 0 4 0.086
1 0 3 0.063
-1 0 -7 0.080

loop_
_geom_angle_atom_site_label_1
_geom_angle_atom_site_label_2
_geom_angle_atom_site_label_3
_geom_angle
C1 Ru1 P1 94.86(10)
C1 Ru1 Si1 81.98(10)
P1 Ru1 Si1 97.51(4)
C1 Ru1 S11 90.65(10)
P1 Ru1 S11 174.49(3)
Si1 Ru1 S11 83.03(4)
C1 Ru1 S21 176.58(10)
P1 Ru1 S21 86.75(4)
Si1 Ru1 S21 100.82(3)
S11 Ru1 S21 87.77(4)
C131 P1 C121 102.59(14)
C131 P1 C111 101.37(15)
C121 P1 C111 100.10(14)
C131 P1 Ru1 118.55(10)
C121 P1 Ru1 117.88(10)
C111 P1 Ru1 113.54(11)
C6 Si1 C4 103.02(16)
C6 Si1 C2 108.38(15)
C4 Si1 C2 105.58(17)
C6 Si1 Ru1 118.67(11)
C4 Si1 Ru1 111.36(12)
C2 Si1 Ru1 108.98(12)
O1 C1 Ru1 176.4(3)
N31 B1 N11 111.1(2)
N31 B1 N21 109.6(2)
N11 B1 N21 106.2(2)
C3 C2 Si1 117.8(3)
C5 C4 Si1 116.6(3)
C7 C6 Si1 115.2(2)
Cl1 C8 Cl2 112.5(2)
C11 S11 Ru1 105.27(11)
C11 N11 C12 107.6(3)
C11 N11 B1 121.4(2)
C12 N11 B1 128.5(3)
N12 C11 N11 108.2(3)
N12 C11 S11 124.7(2)
N11 C11 S11 127.1(2)
C11 N12 C13 108.3(3)
C11 N12 C14 125.4(3)
C13 N12 C14 126.3(3)
C13 C12 N11 108.7(3)
C12 C13 N12 107.2(3)
C21 S21 Ru1 102.83(10)
C21 N21 C22 107.6(2)
C21 N21 B1 128.7(3)
C22 N21 B1 123.6(2)
N21 C21 N22 107.1(3)
N21 C21 S21 129.5(2)
N22 C21 S21 123.4(2)
C21 N22 C23 109.7(2)
C21 N22 C24 124.4(3)
C23 N22 C24 125.9(3)
C23 C22 N21 108.8(3)
C22 C23 N22 106.7(3)
C31 N31 C32 107.9(2)
C31 N31 B1 124.8(2)
C32 N31 B1 126.8(2)
N32 C31 N31 106.5(3)
N32 C31 S31 125.9(2)
N31 C31 S31 127.6(2)
C31 N32 C33 109.7(2)
C31 N32 C34 124.4(3)
C33 N32 C34 125.7(3)
C33 C32 N31 108.7(3)
C32 C33 N32 107.1(3)
C112 C111 C116 118.2(3)
C112 C111 P1 118.5(2)
C116 C111 P1 123.2(3)
C113 C112 C111 121.0(3)
C114 C113 C112 119.9(4)
C115 C114 C113 119.8(4)
C114 C115 C116 120.8(4)
C115 C116 C111 120.2(4)
C122 C121 C126 118.5(3)
C122 C121 P1 120.9(2)
C126 C121 P1 120.6(2)
C123 C122 C121 120.6(3)
C124 C123 C122 120.1(3)
C123 C124 C125 120.2(3)
C124 C125 C126 119.8(3)
C125 C126 C121 120.8(3)
C132 C131 C136 118.7(3)
C132 C131 P1 123.5(2)
C136 C131 P1 117.9(2)
C131 C132 C133 120.4(3)
C134 C133 C132 120.6(3)
C135 C134 C133 119.7(3)
C134 C135 C136 120.6(3)
C135 C136 C131 120.1(3)

loop_
_geom_bond_atom_site_label_1
_geom_bond_atom_site_label_2
_geom_bond_distance
Ru1 C1 1.820(3)
Ru1 P1 2.3303(13)
Ru1 Si1 2.4225(11)
Ru1 S11 2.4324(13)
Ru1 S21 2.4880(10)
Cl1 C8 1.736(5)
P1 C131 1.837(3)
P1 C121 1.839(3)
P1 C111 1.851(3)
Si1 C6 1.901(3)
Si1 C4 1.909(4)
Si1 C2 1.913(3)
O1 C1 1.160(4)
B1 N31 1.534(4)
B1 N11 1.539(4)
B1 N21 1.552(4)
Cl2 C8 1.749(4)
C2 C3 1.517(5)
C4 C5 1.518(5)
C6 C7 1.533(5)
S11 C11 1.704(3)
N11 C11 1.354(4)
N11 C12 1.380(4)
C11 N12 1.352(4)
N12 C13 1.387(4)
N12 C14 1.456(4)
C12 C13 1.341(5)
S21 C21 1.706(3)
N21 C21 1.356(4)
N21 C22 1.387(4)
C21 N22 1.360(4)
N22 C23 1.370(4)
N22 C24 1.461(4)
C22 C23 1.342(4)
S31 C31 1.680(3)
N31 C31 1.373(4)
N31 C32 1.390(4)
C31 N32 1.364(4)
N32 C33 1.379(4)
N32 C34 1.455(4)
C32 C33 1.341(4)
C111 C112 1.392(5)
C111 C116 1.393(4)
C112 C113 1.382(5)
C113 C114 1.381(6)
C114 C115 1.366(6)
C115 C116 1.386(5)
C121 C122 1.390(5)
C121 C126 1.387(4)
C122 C123 1.384(5)
C123 C124 1.372(5)
C124 C125 1.379(5)
C125 C126 1.385(4)
C131 C132 1.380(5)
C131 C136 1.404(4)
C132 C133 1.390(5)
C133 C134 1.376(5)
C134 C135 1.371(5)
C135 C136 1.386(4)
